data_7711160
loop_
_publ_author_name
'Huang, Yi'
'Huang, Junben'
'Zhang, Yong'

_publ_section_title
;
 Wide band gap thiophosphates ASrPS4 (A=Li, Na, K, Rb, Cs): cation size
 effect induced successive structure transformation
;
_journal_name_full 'Dalton Transactions'
_journal_paper_doi 10.1039/D2DT02321K
_journal_year 2022
_chemical_formula_moiety 'C32 H28 Cl N2 P Ru S2, 1.5(C6 H6)'
_chemical_formula_sum 'C41 H37 Cl N2 P Ru S2'
_chemical_formula_weight 789.33
_space_group_crystal_system monoclinic
_space_group_IT_number 14
_space_group_name_Hall '-P 2yn'
_space_group_name_H-M_alt 'P 1 21/n 1'
_atom_sites_solution_hydrogens mixed
_audit_creation_method SHELXL-2018/3
_audit_update_record
;
2022-07-08 deposited with the CCDC.	2022-09-05 downloaded from the CCDC.
;
_cell_angle_alpha 90
_cell_angle_beta 95.1615(9)
_cell_angle_gamma 90
_cell_formula_units_Z 4
_cell_length_a 13.28954(11)
_cell_length_b 8.79277(9)
_cell_length_c 30.6796(3)
_cell_measurement_reflns_used 18740
_cell_measurement_temperature 94(2)
_cell_measurement_theta_max 74.4160
_cell_measurement_theta_min 3.5400
_cell_volume 3570.43(6)
_computing_cell_refinement 'CrysAlisPro 1.171.40.82a (Rigaku OD, 2020)'
_computing_data_collection 'CrysAlisPro 1.171.40.82a (Rigaku OD, 2020)'
_computing_data_reduction 'CrysAlisPro 1.171.40.82a (Rigaku OD, 2020)'
_computing_molecular_graphics
;
WinGX (Farrugia, 2012); ORTEP-3 (Farrugia, 2012);
PLATON (Spek, 2009); Olex2 (Dolomanov et al., 2009)
;
_computing_publication_material
;
WinGX (Farrugia, 2012); ORTEP-3 (Farrugia, 2012);
PLATON (Spek, 2009); Olex2 (Dolomanov et al., 2009)
;
_computing_structure_refinement 'SHELXL-2018/3 (Sheldrick, 2015)'
_computing_structure_solution 'SHELXT-2018/2 (Sheldrick, 2015)'
_diffrn_ambient_temperature 94(2)
_diffrn_measured_fraction_theta_full 0.993
_diffrn_measured_fraction_theta_max 0.990
_diffrn_measurement_device_type 'Rigaku XtaLAB Pro: Kappa dual offset/far'
_diffrn_measurement_method '\w scans'
_diffrn_radiation_probe x-ray
_diffrn_radiation_type CuK\a
_diffrn_radiation_wavelength 1.54184
_diffrn_reflns_av_R_equivalents 0.0384
_diffrn_reflns_av_unetI/netI 0.0320
_diffrn_reflns_Laue_measured_fraction_full 0.993
_diffrn_reflns_Laue_measured_fraction_max 0.990
_diffrn_reflns_limit_h_max 16
_diffrn_reflns_limit_h_min -16
_diffrn_reflns_limit_k_max 9
_diffrn_reflns_limit_k_min -10
_diffrn_reflns_limit_l_max 37
_diffrn_reflns_limit_l_min -34
_diffrn_reflns_number 31467
_diffrn_reflns_point_group_measured_fraction_full 0.993
_diffrn_reflns_point_group_measured_fraction_max 0.990
_diffrn_reflns_theta_full 67.684
_diffrn_reflns_theta_max 72.123
_diffrn_reflns_theta_min 3.518
_diffrn_source 'microfocus sealed X-ray tube'
_exptl_absorpt_coefficient_mu 6.007
_exptl_absorpt_correction_T_max 1.000
_exptl_absorpt_correction_T_min 0.667
_exptl_absorpt_correction_type gaussian
_exptl_absorpt_process_details
;
CrysAlisPro 1.171.40.82a (Rigaku Oxford Diffraction, 2020).
Numerical absorption correction based on gaussian integration over
a multifaceted crystal model. Empirical absorption correction using
spherical harmonics, frame scaling and detector area scaling,
implemented in SCALE3 ABSPACK scaling algorithm.
;
_exptl_crystal_colour orange
_exptl_crystal_density_diffrn 1.468
_exptl_crystal_description prism
_exptl_crystal_F_000 1620
_exptl_crystal_recrystallization_method 'vapor diffusion of pentane into a benzene solution'
_exptl_crystal_size_max 0.124
_exptl_crystal_size_mid 0.041
_exptl_crystal_size_min 0.031
_refine_diff_density_max 0.947
_refine_diff_density_min -0.728
_refine_diff_density_rms 0.075
_refine_ls_extinction_method none
_refine_ls_goodness_of_fit_ref 1.081
_refine_ls_hydrogen_treatment mixed
_refine_ls_matrix_type full
_refine_ls_number_parameters 437
_refine_ls_number_reflns 6974
_refine_ls_number_restraints 11
_refine_ls_restrained_S_all 1.092
_refine_ls_R_factor_all 0.0376
_refine_ls_R_factor_gt 0.0332
_refine_ls_shift/su_max 0.004
_refine_ls_shift/su_mean 0.000
_refine_ls_structure_factor_coef Fsqd
_refine_ls_weighting_details 'w=1/[\s^2^(Fo^2^)+(0.0370P)^2^+4.4546P] where P=(Fo^2^+2Fc^2^)/3'
_refine_ls_weighting_scheme calc
_refine_ls_wR_factor_gt 0.0834
_refine_ls_wR_factor_ref 0.0857
_reflns_Friedel_coverage 0.000
_reflns_number_gt 6254
_reflns_number_total 6974
_reflns_threshold_expression 'I > 2\s(I)'
_cod_data_source_file d2dt02321k2.cif
_cod_data_source_block jk934
_cod_original_sg_symbol_H-M 'P 21/n'
_cod_database_code 7711160
_shelx_shelxl_version_number 2018/3
_shelx_space_group_comment
;
The symmetry employed for this shelxl refinement is uniquely defined
by the following loop, which should always be used as a source of
symmetry information in preference to the above space-group names.
They are only intended as comments.
;
_shelx_estimated_absorpt_t_min 0.523
_shelx_estimated_absorpt_t_max 0.836

loop_
_space_group_symop_operation_xyz
'x, y, z'
'-x+1/2, y+1/2, -z+1/2'
'-x, -y, -z'
'x-1/2, -y-1/2, z-1/2'

loop_
_atom_site_label
_atom_site_type_symbol
_atom_site_fract_x
_atom_site_fract_y
_atom_site_fract_z
_atom_site_U_iso_or_equiv
_atom_site_adp_type
_atom_site_occupancy
_atom_site_site_symmetry_order
_atom_site_calc_flag
_atom_site_refinement_flags_posn
_atom_site_refinement_flags_adp
_atom_site_refinement_flags_occupancy
_atom_site_disorder_assembly
_atom_site_disorder_group
Ru1 Ru 0.56730(2) 0.76618(2) 0.60099(2) 0.02051(7) Uani 1 1 d . . . . .
Cl1 Cl 0.40616(5) 0.69673(7) 0.56045(2) 0.02567(14) Uani 1 1 d . . . . .
S1 S 0.63555(5) 0.52355(8) 0.59814(2) 0.02879(15) Uani 1 1 d . . . . .
S2 S 0.54387(5) 1.02721(7) 0.59581(2) 0.02546(14) Uani 1 1 d . . . . .
P1 P 0.50529(5) 0.73090(7) 0.66769(2) 0.02044(13) Uani 1 1 d . . . . .
N1 N 0.62292(16) 0.7888(2) 0.53940(7) 0.0233(4) Uani 1 1 d . . . . .
N2 N 0.71047(15) 0.8288(3) 0.62486(7) 0.0247(5) Uani 1 1 d . . . . .
C11 C 0.6239(2) 0.5130(3) 0.53759(9) 0.0326(6) Uani 1 1 d . . . . .
H11A H 0.671231 0.435205 0.528181 0.039 Uiso 1 1 calc R U . . .
H11B H 0.554458 0.480999 0.527186 0.039 Uiso 1 1 calc R U . . .
C12 C 0.6463(2) 0.6629(3) 0.51708(9) 0.0308(6) Uani 1 1 d . . . . .
C13 C 0.6866(2) 0.6726(3) 0.47733(9) 0.0322(6) Uani 1 1 d . . . . .
H13 H 0.705048 0.583070 0.462632 0.039 Uiso 1 1 calc R U . . .
C14 C 0.6998(2) 0.8140(4) 0.45911(9) 0.0358(7) Uani 1 1 d . . . . .
H14 H 0.726925 0.822901 0.431611 0.043 Uiso 1 1 calc R U . . .
C15 C 0.6732(2) 0.9423(3) 0.48128(9) 0.0337(6) Uani 1 1 d . . . . .
H15 H 0.680998 1.040277 0.468964 0.040 Uiso 1 1 calc R U . . .
C16 C 0.63529(19) 0.9273(3) 0.52151(8) 0.0255(5) Uani 1 1 d . . . . .
C17 C 0.6082(2) 1.0658(3) 0.54674(9) 0.0289(6) Uani 1 1 d . . . . .
H17A H 0.564298 1.131978 0.527067 0.035 Uiso 1 1 calc R U . . .
H17B H 0.670925 1.123223 0.555445 0.035 Uiso 1 1 calc R U . . .
C21 C 0.7613(2) 0.5747(4) 0.61148(10) 0.0339(6) Uani 1 1 d D . . . .
H21 H 0.809(2) 0.495(3) 0.6111(12) 0.044(10) Uiso 1 1 d D . . . .
C22 C 0.7862(2) 0.7210(3) 0.62311(9) 0.0282(6) Uani 1 1 d . . . . .
C23 C 0.8877(2) 0.7706(4) 0.63530(10) 0.0358(7) Uani 1 1 d . . . . .
H23 H 0.941677 0.699745 0.635314 0.043 Uiso 1 1 calc R U . . .
C24 C 0.9077(2) 0.9171(4) 0.64679(10) 0.0379(7) Uani 1 1 d . . . . .
H24 H 0.975561 0.947507 0.654510 0.046 Uiso 1 1 calc R U . . .
C25 C 0.8299(2) 1.0243(4) 0.64747(10) 0.0361(7) Uani 1 1 d . . . . .
H25 H 0.843640 1.127435 0.655102 0.043 Uiso 1 1 calc R U . . .
C26 C 0.7328(2) 0.9745(3) 0.63666(8) 0.0279(6) Uani 1 1 d . . . . .
C27 C 0.6441(2) 1.0794(3) 0.63786(9) 0.0298(6) Uani 1 1 d . . . . .
H27A H 0.665867 1.185298 0.632996 0.036 Uiso 1 1 calc R U . . .
H27B H 0.617984 1.074268 0.667042 0.036 Uiso 1 1 calc R U . . .
C31 C 0.38244(18) 0.8153(3) 0.67733(8) 0.0229(5) Uani 1 1 d . . . . .
C32 C 0.32901(19) 0.9042(3) 0.64567(9) 0.0246(5) Uani 1 1 d . . . . .
H32 H 0.355458 0.920683 0.618308 0.030 Uiso 1 1 calc R U . . .
C33 C 0.2365(2) 0.9695(3) 0.65387(9) 0.0295(6) Uani 1 1 d . . . . .
H33 H 0.199935 1.028864 0.631960 0.035 Uiso 1 1 calc R U . . .
C34 C 0.1985(2) 0.9475(4) 0.69376(10) 0.0322(6) Uani 1 1 d . . . . .
H34 H 0.136829 0.994595 0.699655 0.039 Uiso 1 1 calc R U . . .
C35 C 0.2502(2) 0.8567(4) 0.72535(10) 0.0355(7) Uani 1 1 d . . . . .
H35 H 0.223662 0.841038 0.752728 0.043 Uiso 1 1 calc R U . . .
C36 C 0.3406(2) 0.7888(3) 0.71694(9) 0.0299(6) Uani 1 1 d . . . . .
H36 H 0.374515 0.723871 0.738226 0.036 Uiso 1 1 calc R U . . .
C41 C 0.58877(19) 0.7928(3) 0.71524(8) 0.0226(5) Uani 1 1 d . . . . .
C42 C 0.5636(2) 0.8967(3) 0.74682(9) 0.0253(5) Uani 1 1 d . . . . .
H42 H 0.498995 0.943752 0.744159 0.030 Uiso 1 1 calc R U . . .
C43 C 0.6327(2) 0.9320(3) 0.78225(9) 0.0288(6) Uani 1 1 d . . . . .
H43 H 0.615322 1.003697 0.803498 0.035 Uiso 1 1 calc R U . . .
C44 C 0.7265(2) 0.8627(3) 0.78652(9) 0.0275(6) Uani 1 1 d . . . . .
H44 H 0.773069 0.885521 0.810980 0.033 Uiso 1 1 calc R U . . .
C45 C 0.7527(2) 0.7602(3) 0.75525(9) 0.0259(5) Uani 1 1 d . . . . .
H45 H 0.817222 0.712867 0.758212 0.031 Uiso 1 1 calc R U . . .
C46 C 0.6846(2) 0.7266(3) 0.71952(9) 0.0250(5) Uani 1 1 d . . . . .
H46 H 0.703492 0.657848 0.697786 0.030 Uiso 1 1 calc R U . . .
C51 C 0.47988(19) 0.5327(3) 0.68242(8) 0.0235(5) Uani 1 1 d . . . . .
C52 C 0.51049(19) 0.4674(3) 0.72307(8) 0.0240(5) Uani 1 1 d . . . . .
H52 H 0.549815 0.525058 0.744540 0.029 Uiso 1 1 calc R U . . .
C53 C 0.48376(19) 0.3188(3) 0.73223(9) 0.0261(5) Uani 1 1 d . . . . .
H53 H 0.505377 0.274947 0.759789 0.031 Uiso 1 1 calc R U . . .
C54 C 0.4255(2) 0.2342(3) 0.70114(10) 0.0286(6) Uani 1 1 d . . . . .
H54 H 0.406159 0.133158 0.707469 0.034 Uiso 1 1 calc R U . . .
C55 C 0.3958(2) 0.2988(3) 0.66079(9) 0.0316(6) Uani 1 1 d . . . . .
H55 H 0.356390 0.240959 0.639360 0.038 Uiso 1 1 calc R U . . .
C56 C 0.4225(2) 0.4455(3) 0.65139(9) 0.0290(6) Uani 1 1 d . . . . .
H56 H 0.401818 0.487710 0.623521 0.035 Uiso 1 1 calc R U . . .
C61 C 0.3438(3) 1.0497(5) 0.86590(14) 0.0625(11) Uani 1 1 d D . . . .
H61 H 0.301249 1.130301 0.854819 0.075 Uiso 1 1 calc R U . . .
C62 C 0.3632(3) 1.0314(5) 0.91045(15) 0.0785(16) Uani 1 1 d D . . . .
H62 H 0.335615 1.099318 0.930309 0.094 Uiso 1 1 calc R U . . .
C63 C 0.4248(4) 0.9100(6) 0.92563(16) 0.097(2) Uani 1 1 d D . . . .
H63 H 0.440122 0.894876 0.956167 0.117 Uiso 1 1 calc R U . . .
C64 C 0.4633(3) 0.8119(6) 0.89598(16) 0.0764(15) Uani 1 1 d D . . . .
H64 H 0.503932 0.728125 0.906243 0.092 Uiso 1 1 calc R U . . .
C65 C 0.4434(3) 0.8350(5) 0.85233(15) 0.0681(12) Uani 1 1 d D . . . .
H65 H 0.470466 0.768043 0.832076 0.082 Uiso 1 1 calc R U . . .
C66 C 0.3848(3) 0.9539(5) 0.83768(15) 0.0671(12) Uani 1 1 d D . . . .
H66 H 0.372106 0.970354 0.807074 0.081 Uiso 1 1 calc R U . . .
C71 C 0.9180(3) 1.0969(6) 0.49539(15) 0.0807(15) Uani 1 1 d D . . . .
H71 H 0.861570 1.163504 0.492217 0.097 Uiso 1 1 calc R U . . .
C72 C 0.9236(3) 0.9858(5) 0.52749(15) 0.0725(13) Uani 1 1 d D . . . .
H72 H 0.871036 0.976377 0.546358 0.087 Uiso 1 1 calc R U . . .
C73 C 1.0055(3) 0.8889(6) 0.53209(14) 0.0721(13) Uani 1 1 d D . . . .
H73 H 1.009310 0.812546 0.554088 0.086 Uiso 1 1 calc R U . . .

loop_
_atom_site_aniso_label
_atom_site_aniso_U_11
_atom_site_aniso_U_22
_atom_site_aniso_U_33
_atom_site_aniso_U_23
_atom_site_aniso_U_13
_atom_site_aniso_U_12
Ru1 0.02255(11) 0.02001(11) 0.01801(11) -0.00101(7) -0.00352(7) -0.00023(7)
Cl1 0.0287(3) 0.0239(3) 0.0225(3) -0.0009(2) -0.0075(2) -0.0018(2)
S1 0.0343(3) 0.0245(3) 0.0265(3) -0.0020(2) -0.0030(3) 0.0050(3)
S2 0.0253(3) 0.0211(3) 0.0292(3) -0.0030(2) -0.0022(2) -0.0014(2)
P1 0.0206(3) 0.0215(3) 0.0181(3) -0.0009(2) -0.0039(2) 0.0000(2)
N1 0.0280(11) 0.0225(11) 0.0186(10) 0.0019(8) -0.0018(8) -0.0005(9)
N2 0.0209(10) 0.0331(13) 0.0195(10) 0.0022(9) -0.0020(8) -0.0023(9)
C11 0.0463(17) 0.0262(14) 0.0248(14) -0.0033(11) -0.0002(12) 0.0002(12)
C12 0.0409(15) 0.0280(14) 0.0226(13) -0.0016(11) -0.0024(11) 0.0007(12)
C13 0.0422(16) 0.0314(15) 0.0226(14) -0.0024(11) 0.0002(12) 0.0003(12)
C14 0.0483(17) 0.0375(16) 0.0213(14) 0.0014(12) 0.0015(12) -0.0060(14)
C15 0.0465(17) 0.0274(14) 0.0258(14) 0.0055(11) -0.0044(12) -0.0036(12)
C16 0.0262(13) 0.0277(14) 0.0213(13) 0.0023(10) -0.0054(10) 0.0002(10)
C17 0.0342(14) 0.0221(13) 0.0292(14) 0.0035(11) -0.0031(11) 0.0006(11)
C21 0.0316(14) 0.0370(16) 0.0330(15) 0.0086(12) 0.0024(12) 0.0122(12)
C22 0.0251(13) 0.0378(16) 0.0213(13) 0.0069(11) 0.0010(10) 0.0038(11)
C23 0.0269(14) 0.052(2) 0.0281(15) 0.0110(13) 0.0022(11) 0.0082(13)
C24 0.0264(14) 0.053(2) 0.0331(16) 0.0045(14) -0.0043(12) -0.0085(13)
C25 0.0301(14) 0.0452(18) 0.0319(15) -0.0025(13) -0.0023(12) -0.0082(13)
C26 0.0296(13) 0.0336(15) 0.0195(13) -0.0007(11) -0.0027(10) -0.0076(11)
C27 0.0325(14) 0.0297(14) 0.0262(14) -0.0057(11) -0.0037(11) -0.0061(11)
C31 0.0204(11) 0.0222(13) 0.0253(13) -0.0024(10) -0.0033(10) -0.0032(10)
C32 0.0216(12) 0.0259(13) 0.0255(13) -0.0016(10) -0.0029(10) -0.0038(10)
C33 0.0232(12) 0.0303(15) 0.0335(15) 0.0000(11) -0.0060(11) 0.0000(11)
C34 0.0188(12) 0.0390(16) 0.0383(16) -0.0050(12) -0.0004(11) 0.0013(11)
C35 0.0260(13) 0.0500(19) 0.0306(15) -0.0006(13) 0.0031(11) -0.0001(13)
C36 0.0248(13) 0.0370(16) 0.0273(14) 0.0036(11) -0.0017(11) -0.0002(11)
C41 0.0233(12) 0.0227(12) 0.0206(12) 0.0026(10) -0.0035(10) -0.0034(10)
C42 0.0261(12) 0.0238(13) 0.0247(13) -0.0001(10) -0.0047(10) 0.0011(10)
C43 0.0359(14) 0.0256(14) 0.0236(13) -0.0046(11) -0.0041(11) 0.0013(11)
C44 0.0297(13) 0.0267(14) 0.0241(13) 0.0009(10) -0.0090(10) -0.0054(11)
C45 0.0226(12) 0.0296(14) 0.0243(13) 0.0028(10) -0.0037(10) -0.0027(10)
C46 0.0254(12) 0.0255(13) 0.0233(13) 0.0003(10) -0.0019(10) -0.0015(10)
C51 0.0229(12) 0.0226(13) 0.0246(13) -0.0028(10) -0.0002(10) 0.0024(10)
C52 0.0216(11) 0.0271(13) 0.0226(13) -0.0001(10) -0.0015(10) -0.0010(10)
C53 0.0226(12) 0.0290(14) 0.0261(13) 0.0040(11) -0.0006(10) 0.0027(10)
C54 0.0295(13) 0.0218(13) 0.0342(15) -0.0003(11) 0.0017(11) 0.0010(10)
C55 0.0398(15) 0.0258(14) 0.0270(14) -0.0036(11) -0.0078(12) -0.0036(12)
C56 0.0344(14) 0.0270(14) 0.0238(13) 0.0008(11) -0.0066(11) -0.0015(11)
C61 0.0336(18) 0.052(2) 0.102(4) 0.015(2) 0.007(2) 0.0012(16)
C62 0.066(3) 0.071(3) 0.106(4) -0.029(3) 0.053(3) -0.019(2)
C63 0.086(4) 0.152(6) 0.054(3) 0.024(3) 0.008(3) -0.019(4)
C64 0.048(2) 0.073(3) 0.110(4) 0.031(3) 0.022(2) 0.017(2)
C65 0.062(3) 0.053(3) 0.092(4) -0.006(2) 0.020(2) -0.007(2)
C66 0.054(2) 0.074(3) 0.071(3) -0.011(2) -0.005(2) -0.007(2)
C71 0.064(3) 0.104(4) 0.075(3) 0.019(3) 0.010(2) 0.001(3)
C72 0.060(3) 0.099(4) 0.059(3) 0.010(3) 0.007(2) -0.008(3)
C73 0.068(3) 0.087(3) 0.061(3) 0.010(2) 0.004(2) -0.012(3)

loop_
_atom_type_symbol
_atom_type_description
_atom_type_scat_dispersion_real
_atom_type_scat_dispersion_imag
_atom_type_scat_source
C C 0.0181 0.0091 'International Tables Vol C Tables 4.2.6.8 and 6.1.1.4'
H H 0.0000 0.0000 'International Tables Vol C Tables 4.2.6.8 and 6.1.1.4'
N N 0.0311 0.0180 'International Tables Vol C Tables 4.2.6.8 and 6.1.1.4'
P P 0.2955 0.4335 'International Tables Vol C Tables 4.2.6.8 and 6.1.1.4'
S S 0.3331 0.5567 'International Tables Vol C Tables 4.2.6.8 and 6.1.1.4'
Cl Cl 0.3639 0.7018 'International Tables Vol C Tables 4.2.6.8 and 6.1.1.4'
Ru Ru 0.0552 3.2960 'International Tables Vol C Tables 4.2.6.8 and 6.1.1.4'

loop_
_geom_angle_atom_site_label_1
_geom_angle_atom_site_label_2
_geom_angle_atom_site_label_3
_geom_angle
_geom_angle_site_symmetry_1
_geom_angle_site_symmetry_3
_geom_angle_publ_flag
N2 Ru1 N1 84.57(8) . . ?
N2 Ru1 P1 96.54(6) . . ?
N1 Ru1 P1 177.62(6) . . ?
N2 Ru1 S2 82.71(7) . . ?
N1 Ru1 S2 84.29(6) . . ?
P1 Ru1 S2 97.93(2) . . ?
N2 Ru1 S1 84.68(7) . . ?
N1 Ru1 S1 83.28(6) . . ?
P1 Ru1 S1 94.71(2) . . ?
S2 Ru1 S1 163.05(3) . . ?
N2 Ru1 Cl1 170.52(6) . . ?
N1 Ru1 Cl1 85.95(6) . . ?
P1 Ru1 Cl1 92.94(2) . . ?
S2 Ru1 Cl1 96.08(2) . . ?
S1 Ru1 Cl1 94.49(2) . . ?
C21 S1 C11 103.89(15) . . ?
C21 S1 Ru1 97.10(11) . . ?
C11 S1 Ru1 94.92(10) . . ?
C27 S2 C17 99.74(13) . . ?
C27 S2 Ru1 96.63(10) . . ?
C17 S2 Ru1 99.80(9) . . ?
C41 P1 C51 101.38(12) . . ?
C41 P1 C31 103.54(12) . . ?
C51 P1 C31 99.05(12) . . ?
C41 P1 Ru1 115.41(9) . . ?
C51 P1 Ru1 115.83(9) . . ?
C31 P1 Ru1 118.91(9) . . ?
C16 N1 C12 119.3(2) . . ?
C16 N1 Ru1 121.11(18) . . ?
C12 N1 Ru1 119.57(18) . . ?
C26 N2 C22 120.9(2) . . ?
C26 N2 Ru1 121.49(18) . . ?
C22 N2 Ru1 117.09(19) . . ?
C12 C11 S1 112.0(2) . . ?
C12 C11 H11A 109.2 . . ?
S1 C11 H11A 109.2 . . ?
C12 C11 H11B 109.2 . . ?
S1 C11 H11B 109.2 . . ?
H11A C11 H11B 107.9 . . ?
N1 C12 C13 121.5(3) . . ?
N1 C12 C11 116.3(2) . . ?
C13 C12 C11 122.2(3) . . ?
C12 C13 C14 119.2(3) . . ?
C12 C13 H13 120.4 . . ?
C14 C13 H13 120.4 . . ?
C15 C14 C13 119.3(3) . . ?
C15 C14 H14 120.4 . . ?
C13 C14 H14 120.4 . . ?
C14 C15 C16 119.5(3) . . ?
C14 C15 H15 120.2 . . ?
C16 C15 H15 120.2 . . ?
N1 C16 C15 121.1(3) . . ?
N1 C16 C17 118.5(2) . . ?
C15 C16 C17 120.4(3) . . ?
C16 C17 S2 115.10(19) . . ?
C16 C17 H17A 108.5 . . ?
S2 C17 H17A 108.5 . . ?
C16 C17 H17B 108.5 . . ?
S2 C17 H17B 108.5 . . ?
H17A C17 H17B 107.5 . . ?
C22 C21 S1 120.5(2) . . ?
C22 C21 H21 124(2) . . ?
S1 C21 H21 116(2) . . ?
C21 C22 N2 119.6(3) . . ?
C21 C22 C23 123.6(3) . . ?
N2 C22 C23 116.8(3) . . ?
C24 C23 C22 120.9(3) . . ?
C24 C23 H23 119.5 . . ?
C22 C23 H23 119.5 . . ?
C23 C24 C25 121.0(3) . . ?
C23 C24 H24 119.5 . . ?
C25 C24 H24 119.5 . . ?
C26 C25 C24 117.4(3) . . ?
C26 C25 H25 121.3 . . ?
C24 C25 H25 121.3 . . ?
N2 C26 C25 122.9(3) . . ?
N2 C26 C27 115.7(2) . . ?
C25 C26 C27 121.3(3) . . ?
C26 C27 S2 110.64(19) . . ?
C26 C27 H27A 109.5 . . ?
S2 C27 H27A 109.5 . . ?
C26 C27 H27B 109.5 . . ?
S2 C27 H27B 109.5 . . ?
H27A C27 H27B 108.1 . . ?
C32 C31 C36 118.8(2) . . ?
C32 C31 P1 121.2(2) . . ?
C36 C31 P1 119.9(2) . . ?
C31 C32 C33 120.4(3) . . ?
C31 C32 H32 119.8 . . ?
C33 C32 H32 119.8 . . ?
C34 C33 C32 120.0(3) . . ?
C34 C33 H33 120.0 . . ?
C32 C33 H33 120.0 . . ?
C33 C34 C35 120.1(3) . . ?
C33 C34 H34 119.9 . . ?
C35 C34 H34 119.9 . . ?
C36 C35 C34 120.0(3) . . ?
C36 C35 H35 120.0 . . ?
C34 C35 H35 120.0 . . ?
C35 C36 C31 120.5(3) . . ?
C35 C36 H36 119.7 . . ?
C31 C36 H36 119.7 . . ?
C42 C41 C46 118.8(2) . . ?
C42 C41 P1 125.57(19) . . ?
C46 C41 P1 115.6(2) . . ?
C43 C42 C41 120.4(2) . . ?
C43 C42 H42 119.8 . . ?
C41 C42 H42 119.8 . . ?
C44 C43 C42 120.0(3) . . ?
C44 C43 H43 120.0 . . ?
C42 C43 H43 120.0 . . ?
C45 C44 C43 120.1(2) . . ?
C45 C44 H44 119.9 . . ?
C43 C44 H44 119.9 . . ?
C44 C45 C46 120.0(3) . . ?
C44 C45 H45 120.0 . . ?
C46 C45 H45 120.0 . . ?
C45 C46 C41 120.6(3) . . ?
C45 C46 H46 119.7 . . ?
C41 C46 H46 119.7 . . ?
C56 C51 C52 118.7(2) . . ?
C56 C51 P1 117.0(2) . . ?
C52 C51 P1 124.2(2) . . ?
C53 C52 C51 120.5(2) . . ?
C53 C52 H52 119.8 . . ?
C51 C52 H52 119.8 . . ?
C54 C53 C52 120.1(2) . . ?
C54 C53 H53 120.0 . . ?
C52 C53 H53 120.0 . . ?
C55 C54 C53 119.4(3) . . ?
C55 C54 H54 120.3 . . ?
C53 C54 H54 120.3 . . ?
C56 C55 C54 120.8(3) . . ?
C56 C55 H55 119.6 . . ?
C54 C55 H55 119.6 . . ?
C55 C56 C51 120.6(3) . . ?
C55 C56 H56 119.7 . . ?
C51 C56 H56 119.7 . . ?
C66 C61 C62 120.7(4) . . ?
C66 C61 H61 119.7 . . ?
C62 C61 H61 119.7 . . ?
C61 C62 C63 118.1(4) . . ?
C61 C62 H62 120.9 . . ?
C63 C62 H62 120.9 . . ?
C64 C63 C62 119.8(4) . . ?
C64 C63 H63 120.1 . . ?
C62 C63 H63 120.1 . . ?
C65 C64 C63 120.3(4) . . ?
C65 C64 H64 119.9 . . ?
C63 C64 H64 119.9 . . ?
C66 C65 C64 119.9(4) . . ?
C66 C65 H65 120.1 . . ?
C64 C65 H65 120.1 . . ?
C65 C66 C61 121.3(4) . . ?
C65 C66 H66 119.4 . . ?
C61 C66 H66 119.4 . . ?
C73 C71 C72 120.1(4) 3_776 . ?
C73 C71 H71 119.9 3_776 . ?
C72 C71 H71 119.9 . . ?
C73 C72 C71 120.0(4) . . ?
C73 C72 H72 120.0 . . ?
C71 C72 H72 120.0 . . ?
C72 C73 C71 119.9(4) . 3_776 ?
C72 C73 H73 120.1 . . ?
C71 C73 H73 120.1 3_776 . ?

loop_
_geom_bond_atom_site_label_1
_geom_bond_atom_site_label_2
_geom_bond_distance
_geom_bond_site_symmetry_2
_geom_bond_publ_flag
Ru1 N2 2.052(2) . ?
Ru1 N1 2.099(2) . ?
Ru1 P1 2.2950(7) . ?
Ru1 S2 2.3196(7) . ?
Ru1 S1 2.3229(7) . ?
Ru1 Cl1 2.4548(6) . ?
S1 C21 1.744(3) . ?
S1 C11 1.852(3) . ?
S2 C27 1.828(3) . ?
S2 C17 1.829(3) . ?
P1 C41 1.834(3) . ?
P1 C51 1.839(3) . ?
P1 C31 1.841(3) . ?
N1 C16 1.351(3) . ?
N1 C12 1.353(4) . ?
N2 C26 1.356(4) . ?
N2 C22 1.387(4) . ?
C11 C12 1.501(4) . ?
C11 H11A 0.9900 . ?
C11 H11B 0.9900 . ?
C12 C13 1.378(4) . ?
C13 C14 1.381(4) . ?
C13 H13 0.9500 . ?
C14 C15 1.379(4) . ?
C14 H14 0.9500 . ?
C15 C16 1.381(4) . ?
C15 H15 0.9500 . ?
C16 C17 1.504(4) . ?
C17 H17A 0.9900 . ?
C17 H17B 0.9900 . ?
C21 C22 1.368(4) . ?
C21 H21 0.946(10) . ?
C22 C23 1.435(4) . ?
C23 C24 1.355(5) . ?
C23 H23 0.9500 . ?
C24 C25 1.401(5) . ?
C24 H24 0.9500 . ?
C25 C26 1.375(4) . ?
C25 H25 0.9500 . ?
C26 C27 1.500(4) . ?
C27 H27A 0.9900 . ?
C27 H27B 0.9900 . ?
C31 C32 1.391(4) . ?
C31 C36 1.400(4) . ?
C32 C33 1.400(4) . ?
C32 H32 0.9500 . ?
C33 C34 1.379(4) . ?
C33 H33 0.9500 . ?
C34 C35 1.389(4) . ?
C34 H34 0.9500 . ?
C35 C36 1.386(4) . ?
C35 H35 0.9500 . ?
C36 H36 0.9500 . ?
C41 C42 1.394(4) . ?
C41 C46 1.396(4) . ?
C42 C43 1.393(4) . ?
C42 H42 0.9500 . ?
C43 C44 1.384(4) . ?
C43 H43 0.9500 . ?
C44 C45 1.383(4) . ?
C44 H44 0.9500 . ?
C45 C46 1.389(4) . ?
C45 H45 0.9500 . ?
C46 H46 0.9500 . ?
C51 C56 1.394(4) . ?
C51 C52 1.400(4) . ?
C52 C53 1.389(4) . ?
C52 H52 0.9500 . ?
C53 C54 1.389(4) . ?
C53 H53 0.9500 . ?
C54 C55 1.387(4) . ?
C54 H54 0.9500 . ?
C55 C56 1.375(4) . ?
C55 H55 0.9500 . ?
C56 H56 0.9500 . ?
C61 C66 1.357(4) . ?
C61 C62 1.377(4) . ?
C61 H61 0.9500 . ?
C62 C63 1.399(4) . ?
C62 H62 0.9500 . ?
C63 C64 1.384(4) . ?
C63 H63 0.9500 . ?
C64 C65 1.357(4) . ?
C64 H64 0.9500 . ?
C65 C66 1.356(4) . ?
C65 H65 0.9500 . ?
C66 H66 0.9500 . ?
C71 C73 1.384(3) 3_776 ?
C71 C72 1.384(4) . ?
C71 H71 0.9500 . ?
C72 C73 1.379(4) . ?
C72 H72 0.9500 . ?
C73 H73 0.9500 . ?

loop_
_geom_torsion_atom_site_label_1
_geom_torsion_atom_site_label_2
_geom_torsion_atom_site_label_3
_geom_torsion_atom_site_label_4
_geom_torsion
_geom_torsion_site_symmetry_1
_geom_torsion_site_symmetry_2
_geom_torsion_site_symmetry_3
_geom_torsion_site_symmetry_4
_geom_torsion_publ_flag
C21 S1 C11 C12 -60.7(2) . . . . ?
Ru1 S1 C11 C12 37.9(2) . . . . ?
C16 N1 C12 C13 2.8(4) . . . . ?
Ru1 N1 C12 C13 -177.5(2) . . . . ?
C16 N1 C12 C11 -175.9(2) . . . . ?
Ru1 N1 C12 C11 3.7(3) . . . . ?
S1 C11 C12 N1 -31.1(3) . . . . ?
S1 C11 C12 C13 150.2(2) . . . . ?
N1 C12 C13 C14 -2.4(4) . . . . ?
C11 C12 C13 C14 176.2(3) . . . . ?
C12 C13 C14 C15 0.6(4) . . . . ?
C13 C14 C15 C16 0.9(4) . . . . ?
C12 N1 C16 C15 -1.3(4) . . . . ?
Ru1 N1 C16 C15 179.1(2) . . . . ?
C12 N1 C16 C17 179.6(2) . . . . ?
Ru1 N1 C16 C17 0.0(3) . . . . ?
C14 C15 C16 N1 -0.6(4) . . . . ?
C14 C15 C16 C17 178.5(3) . . . . ?
N1 C16 C17 S2 -8.5(3) . . . . ?
C15 C16 C17 S2 172.4(2) . . . . ?
C27 S2 C17 C16 109.8(2) . . . . ?
Ru1 S2 C17 C16 11.2(2) . . . . ?
C11 S1 C21 C22 102.6(3) . . . . ?
Ru1 S1 C21 C22 5.8(3) . . . . ?
S1 C21 C22 N2 0.9(4) . . . . ?
S1 C21 C22 C23 178.7(2) . . . . ?
C26 N2 C22 C21 179.4(3) . . . . ?
Ru1 N2 C22 C21 -8.7(3) . . . . ?
C26 N2 C22 C23 1.4(4) . . . . ?
Ru1 N2 C22 C23 173.30(19) . . . . ?
C21 C22 C23 C24 -179.6(3) . . . . ?
N2 C22 C23 C24 -1.7(4) . . . . ?
C22 C23 C24 C25 0.5(5) . . . . ?
C23 C24 C25 C26 0.9(5) . . . . ?
C22 N2 C26 C25 0.0(4) . . . . ?
Ru1 N2 C26 C25 -171.5(2) . . . . ?
C22 N2 C26 C27 -179.2(2) . . . . ?
Ru1 N2 C26 C27 9.3(3) . . . . ?
C24 C25 C26 N2 -1.2(4) . . . . ?
C24 C25 C26 C27 178.0(3) . . . . ?
N2 C26 C27 S2 -33.0(3) . . . . ?
C25 C26 C27 S2 147.7(2) . . . . ?
C17 S2 C27 C26 -64.8(2) . . . . ?
Ru1 S2 C27 C26 36.3(2) . . . . ?
C41 P1 C31 C32 127.1(2) . . . . ?
C51 P1 C31 C32 -128.8(2) . . . . ?
Ru1 P1 C31 C32 -2.5(2) . . . . ?
C41 P1 C31 C36 -53.7(2) . . . . ?
C51 P1 C31 C36 50.4(2) . . . . ?
Ru1 P1 C31 C36 176.74(18) . . . . ?
C36 C31 C32 C33 1.8(4) . . . . ?
P1 C31 C32 C33 -178.9(2) . . . . ?
C31 C32 C33 C34 0.9(4) . . . . ?
C32 C33 C34 C35 -2.1(4) . . . . ?
C33 C34 C35 C36 0.5(5) . . . . ?
C34 C35 C36 C31 2.3(5) . . . . ?
C32 C31 C36 C35 -3.4(4) . . . . ?
P1 C31 C36 C35 177.4(2) . . . . ?
C51 P1 C41 C42 -110.1(2) . . . . ?
C31 P1 C41 C42 -7.8(3) . . . . ?
Ru1 P1 C41 C42 123.9(2) . . . . ?
C51 P1 C41 C46 68.9(2) . . . . ?
C31 P1 C41 C46 171.3(2) . . . . ?
Ru1 P1 C41 C46 -57.0(2) . . . . ?
C46 C41 C42 C43 -0.8(4) . . . . ?
P1 C41 C42 C43 178.3(2) . . . . ?
C41 C42 C43 C44 -0.7(4) . . . . ?
C42 C43 C44 C45 1.1(4) . . . . ?
C43 C44 C45 C46 -0.1(4) . . . . ?
C44 C45 C46 C41 -1.4(4) . . . . ?
C42 C41 C46 C45 1.8(4) . . . . ?
P1 C41 C46 C45 -177.3(2) . . . . ?
C41 P1 C51 C56 -175.8(2) . . . . ?
C31 P1 C51 C56 78.3(2) . . . . ?
Ru1 P1 C51 C56 -50.1(2) . . . . ?
C41 P1 C51 C52 7.1(3) . . . . ?
C31 P1 C51 C52 -98.8(2) . . . . ?
Ru1 P1 C51 C52 132.8(2) . . . . ?
C56 C51 C52 C53 -0.3(4) . . . . ?
P1 C51 C52 C53 176.8(2) . . . . ?
C51 C52 C53 C54 -0.6(4) . . . . ?
C52 C53 C54 C55 1.0(4) . . . . ?
C53 C54 C55 C56 -0.6(4) . . . . ?
C54 C55 C56 C51 -0.3(5) . . . . ?
C52 C51 C56 C55 0.7(4) . . . . ?
P1 C51 C56 C55 -176.5(2) . . . . ?
C66 C61 C62 C63 -1.1(7) . . . . ?
C61 C62 C63 C64 -0.6(8) . . . . ?
C62 C63 C64 C65 1.4(8) . . . . ?
C63 C64 C65 C66 -0.6(7) . . . . ?
C64 C65 C66 C61 -1.1(7) . . . . ?
C62 C61 C66 C65 1.9(7) . . . . ?
C73 C71 C72 C73 -0.1(9) 3_776 . . . ?
C71 C72 C73 C71 0.1(9) . . . 3_776 ?
